data_7055205
loop_
_publ_author_name
'Yao, Wan-Ting'
'Luo, Ming-Biao'
'Feng, Xue-Feng'
'Meng, Pan-Pan'
'Gong, Le-Le'
'Luo, Feng'

_publ_section_title
;
 Construction of structural diversity and fine-tuned porosity in acylamide
 MOFs by a synthetic approach
;
_journal_issue 3
_journal_name_full 'New J. Chem.'
_journal_page_first 2021
_journal_paper_doi 10.1039/C5NJ02634B
_journal_volume 40
_journal_year 2016
_chemical_formula_sum 'C104 H68 N16 O20 Zn4'
_chemical_formula_weight 2123.22
_chemical_name_systematic Zn4(AzDC)4(L)2(DMF)1.5(H2O)0.5
_space_group_IT_number 15
_symmetry_cell_setting monoclinic
_symmetry_space_group_name_Hall '-C 2yc'
_symmetry_space_group_name_H-M 'C 1 2/c 1'
_atom_sites_solution_hydrogens geom
_atom_sites_solution_primary direct
_atom_sites_solution_secondary difmap
_audit_block_doi 10.5517/cc1jgf3j
_audit_creation_method SHELXL-97
_audit_update_record
;
2015-07-21 deposited with the CCDC.
2015-12-02 downloaded from the CCDC.
;
_cell_angle_alpha 90.00
_cell_angle_beta 94.148(4)
_cell_angle_gamma 90.00
_cell_formula_units_Z 8
_cell_length_a 23.2393(18)
_cell_length_b 25.042(2)
_cell_length_c 53.544(4)
_cell_measurement_reflns_used 9881
_cell_measurement_temperature 296(2)
_cell_measurement_theta_max 26.14
_cell_measurement_theta_min 2.40
_cell_volume 31079(4)
_computing_cell_refinement 'Bruker SMART'
_computing_data_collection 'Bruker SMART'
_computing_data_reduction 'Bruker SAINT'
_computing_molecular_graphics 'Bruker SHELXTL'
_computing_publication_material 'Bruker SHELXTL'
_computing_structure_refinement 'SHELXL-97 (Sheldrick, 1997)'
_computing_structure_solution 'SHELXS-97 (Sheldrick, 1990)'
_diffrn_ambient_temperature 296(2)
_diffrn_measured_fraction_theta_full 0.879
_diffrn_measured_fraction_theta_max 0.879
_diffrn_measurement_device_type 'CCD area detector'
_diffrn_measurement_method 'phi and omega scans'
_diffrn_radiation_monochromator graphite
_diffrn_radiation_source 'fine-focus sealed tube'
_diffrn_radiation_type MoK\a
_diffrn_radiation_wavelength 0.71073
_diffrn_reflns_av_R_equivalents 0.0708
_diffrn_reflns_av_sigmaI/netI 0.1280
_diffrn_reflns_limit_h_max 27
_diffrn_reflns_limit_h_min -28
_diffrn_reflns_limit_k_max 30
_diffrn_reflns_limit_k_min -30
_diffrn_reflns_limit_l_max 58
_diffrn_reflns_limit_l_min -52
_diffrn_reflns_number 90677
_diffrn_reflns_theta_full 26.00
_diffrn_reflns_theta_max 26.00
_diffrn_reflns_theta_min 1.80
_exptl_absorpt_coefficient_mu 0.660
_exptl_absorpt_correction_T_max 0.9075
_exptl_absorpt_correction_T_min 0.8166
_exptl_absorpt_correction_type none
_exptl_crystal_colour 'deep red '
_exptl_crystal_density_diffrn 0.908
_exptl_crystal_density_meas 0
_exptl_crystal_density_method 'not measured'
_exptl_crystal_description lump
_exptl_crystal_F_000 8672
_exptl_crystal_preparation 'Selective gas adsorption'
_exptl_crystal_recrystallization_method 'Hydrothermal method '
_exptl_crystal_size_max 0.32
_exptl_crystal_size_mid 0.18
_exptl_crystal_size_min 0.15
_refine_diff_density_max 6.550
_refine_diff_density_min -1.946
_refine_diff_density_rms 0.254
_refine_ls_extinction_method none
_refine_ls_goodness_of_fit_ref 1.070
_refine_ls_hydrogen_treatment mixed
_refine_ls_matrix_type full
_refine_ls_number_parameters 1238
_refine_ls_number_reflns 26858
_refine_ls_number_restraints 1318
_refine_ls_restrained_S_all 1.081
_refine_ls_R_factor_all 0.2433
_refine_ls_R_factor_gt 0.1859
_refine_ls_shift/su_max 0.439
_refine_ls_shift/su_mean 0.015
_refine_ls_structure_factor_coef Fsqd
_refine_ls_weighting_details 'calc w=1/[\s^2^(Fo^2^)+(0.4200P)^2^+0.0000P] where P=(Fo^2^+2Fc^2^)/3'
_refine_ls_weighting_scheme calc
_refine_ls_wR_factor_gt 0.5286
_refine_ls_wR_factor_ref 0.5556
_reflns_number_gt 13740
_reflns_number_total 26858
_reflns_threshold_expression >2sigma(I)
_cod_data_source_file c5nj02634b2.cif
_cod_data_source_block d
_cod_depositor_comments
;
The following automatic conversions were performed:

'_symmetry_cell_setting' value 'Monoclinic' changed to 'monoclinic'
according to
/usr/data/users/saulius/crontab/automatic-downloads/rss-feeds/RSC/lib/dictionaries/cif_core.dic
dictionary named 'cif_core.dic' version 2.4.2 from 2011-04-26.

Automatic conversion script
Id: cif_fix_values 4268 2015-11-12 08:31:59Z antanas 

 Adding full bibliography for 7055203--7055206.cif.
;
_cod_original_cell_volume 31078(4)
_cod_original_sg_symbol_H-M C2/c
_cod_database_code 7055205

loop_
_symmetry_equiv_pos_as_xyz
'x, y, z'
'-x, y, -z+1/2'
'x+1/2, y+1/2, z'
'-x+1/2, y+1/2, -z+1/2'
'-x, -y, -z'
'x, -y, z-1/2'
'-x+1/2, -y+1/2, -z'
'x+1/2, -y+1/2, z-1/2'

loop_
_atom_site_label
_atom_site_type_symbol
_atom_site_fract_x
_atom_site_fract_y
_atom_site_fract_z
_atom_site_U_iso_or_equiv
_atom_site_adp_type
_atom_site_occupancy
_atom_site_symmetry_multiplicity
_atom_site_calc_flag
_atom_site_refinement_flags
C1 C 0.6443(5) 0.4900(5) 0.9180(2) 0.035(3) Uani 1 1 d U
H1 H 0.6730 0.4745 0.9092 0.042 Uiso 1 1 calc R
C2 C 0.6516(5) 0.4833(5) 0.9438(2) 0.037(3) Uani 1 1 d U
H2 H 0.6795 0.4603 0.9510 0.044 Uiso 1 1 calc R
C3 C 0.6184(7) 0.5101(6) 0.9574(3) 0.048(3) Uani 1 1 d U
C4 C 0.5710(4) 0.5431(5) 0.9450(2) 0.034(3) Uani 1 1 d U
H4 H 0.5450 0.5618 0.9540 0.041 Uiso 1 1 calc R
C5 C 0.5685(5) 0.5439(5) 0.9193(2) 0.033(3) Uani 1 1 d U
H5 H 0.5407 0.5666 0.9118 0.040 Uiso 1 1 calc R
C6 C 0.6582(5) 0.4851(5) 0.9983(2) 0.034(3) Uani 1 1 d U
C7 C 0.6522(4) 0.4883(5) 1.0264(2) 0.032(3) Uani 1 1 d U
C8 C 0.7033(5) 0.4940(5) 1.0418(2) 0.032(3) Uani 1 1 d U
H8 H 0.7387 0.4945 1.0347 0.039 Uiso 1 1 calc R
C9 C 0.7013(5) 0.4988(5) 1.0678(2) 0.032(3) Uani 1 1 d U
H9 H 0.7351 0.5009 1.0782 0.038 Uiso 1 1 calc R
C10 C 0.6486(5) 0.5006(5) 1.0775(3) 0.039(3) Uani 1 1 d U
C11 C 0.5917(5) 0.4951(5) 1.0614(3) 0.042(3) Uani 1 1 d U
H11 H 0.5567 0.4933 1.0687 0.051 Uiso 1 1 calc R
C12 C 0.5937(5) 0.4929(5) 1.0359(3) 0.035(3) Uani 1 1 d U
H12 H 0.5605 0.4942 1.0251 0.042 Uiso 1 1 calc R
C13 C 0.6474(5) 0.5075(5) 1.1050(3) 0.032(2) Uani 1 1 d U
C14 C 0.6879(6) 0.5374(7) 1.1181(3) 0.066(4) Uani 1 1 d U
H14 H 0.7146 0.5570 1.1099 0.079 Uiso 1 1 calc R
C15 C 0.6889(7) 0.5382(7) 1.1442(3) 0.070(4) Uani 1 1 d U
H15 H 0.7189 0.5565 1.1530 0.084 Uiso 1 1 calc R
C16 C 0.6501(6) 0.5146(7) 1.1573(3) 0.059(3) Uani 1 1 d U
C17 C 0.6074(6) 0.4842(5) 1.1465(3) 0.043(3) Uani 1 1 d U
H17 H 0.5810 0.4663 1.1557 0.051 Uiso 1 1 calc R
C18 C 0.6057(5) 0.4816(5) 1.1196(2) 0.036(3) Uani 1 1 d U
H18 H 0.5762 0.4622 1.1111 0.043 Uiso 1 1 calc R
C19 C 0.6534(7) 0.5227(8) 1.1847(3) 0.078(4) Uani 1 1 d U
C20 C 0.6077(5) 0.4963(5) 1.22314(14) 0.060(3) Uani 1 1 d GU
C21 C 0.5990(6) 0.4483(4) 1.23533(19) 0.107(5) Uani 1 1 d GU
H21 H 0.5976 0.4165 1.2264 0.129 Uiso 1 1 calc R
C22 C 0.5924(5) 0.4479(3) 1.26092(19) 0.097(5) Uani 1 1 d GU
H22 H 0.5865 0.4158 1.2691 0.117 Uiso 1 1 calc R
N4 N 0.5944(3) 0.4955(3) 1.27432(14) 0.031(2) Uani 1 1 d GU
C23 C 0.6031(5) 0.5435(3) 1.26212(18) 0.088(5) Uani 1 1 d GU
H23 H 0.6045 0.5753 1.2711 0.106 Uiso 1 1 calc R
C24 C 0.6098(6) 0.5439(4) 1.23653(19) 0.098(5) Uani 1 1 d GU
H24 H 0.6156 0.5760 1.2284 0.117 Uiso 1 1 calc R
C25 C 0.3978(6) 0.7161(6) 0.8313(3) 0.056(4) Uani 1 1 d U
C26 C 0.4148(6) 0.6941(6) 0.8545(3) 0.050(3) Uani 1 1 d U
H26 H 0.3993 0.7068 0.8689 0.060 Uiso 1 1 calc R
C27 C 0.4550(5) 0.6531(5) 0.8561(2) 0.039(3) Uani 1 1 d U
H27 H 0.4677 0.6393 0.8717 0.046 Uiso 1 1 calc R
C28 C 0.4770(5) 0.6318(5) 0.8340(2) 0.037(3) Uani 1 1 d U
C29 C 0.4584(6) 0.6548(6) 0.8112(3) 0.054(3) Uani 1 1 d U
H29 H 0.4743 0.6424 0.7969 0.064 Uiso 1 1 calc R
C30 C 0.4193(6) 0.6932(6) 0.8087(3) 0.059(4) Uani 1 1 d U
H30 H 0.4058 0.7054 0.7929 0.070 Uiso 1 1 calc R
C31 C 0.5175(4) 0.5871(5) 0.8361(2) 0.028(2) Uani 1 1 d U
C32 C 0.2897(6) 0.8073(6) 0.8441(3) 0.058(4) Uani 1 1 d U
C33 C 0.2683(6) 0.8299(6) 0.8647(3) 0.056(4) Uani 1 1 d U
H33 H 0.2814 0.8157 0.8801 0.067 Uiso 1 1 calc R
C34 C 0.2312(5) 0.8694(6) 0.8652(3) 0.047(3) Uani 1 1 d U
H34 H 0.2201 0.8824 0.8804 0.056 Uiso 1 1 calc R
C35 C 0.2088(5) 0.8918(6) 0.8428(2) 0.043(3) Uani 1 1 d U
C36 C 0.2195(7) 0.8672(7) 0.8195(3) 0.077(4) Uani 1 1 d U
H36 H 0.1987 0.8762 0.8046 0.093 Uiso 1 1 calc R
C37 C 0.2660(7) 0.8267(7) 0.8206(3) 0.077(4) Uani 1 1 d U
H37 H 0.2798 0.8139 0.8059 0.092 Uiso 1 1 calc R
C38 C 0.1672(5) 0.9361(5) 0.8416(3) 0.041(3) Uani 1 1 d U
C39 C 0.7931(6) 0.7061(6) 0.8312(3) 0.054(3) Uani 1 1 d U
C40 C 0.7672(7) 0.6802(7) 0.8114(3) 0.078(4) Uani 1 1 d U
H40 H 0.7773 0.6903 0.7956 0.093 Uiso 1 1 calc R
C41 C 0.7307(6) 0.6436(7) 0.8125(3) 0.064(4) Uani 1 1 d U
H41 H 0.7140 0.6286 0.7978 0.077 Uiso 1 1 calc R
C42 C 0.7151(5) 0.6255(6) 0.8355(2) 0.042(3) Uani 1 1 d U
C43 C 0.6699(4) 0.5826(5) 0.8382(3) 0.033(3) Uani 1 1 d U
C44 C 0.7408(5) 0.6509(5) 0.8560(3) 0.043(3) Uani 1 1 d U
H44 H 0.7313 0.6395 0.8717 0.051 Uiso 1 1 calc R
C45 C 0.7789(5) 0.6912(6) 0.8549(3) 0.047(3) Uani 1 1 d U
H45 H 0.7948 0.7080 0.8693 0.057 Uiso 1 1 calc R
C46 C 0.8922(5) 0.8138(6) 0.8427(3) 0.044(3) Uani 1 1 d U
C47 C 0.9128(6) 0.8271(6) 0.8208(3) 0.060(4) Uani 1 1 d U
H47 H 0.9004 0.8079 0.8066 0.072 Uiso 1 1 calc R
C48 C 0.9514(5) 0.8680(6) 0.8187(3) 0.054(3) Uani 1 1 d U
H48 H 0.9652 0.8767 0.8033 0.065 Uiso 1 1 calc R
C49 C 0.9699(5) 0.8968(5) 0.8411(3) 0.045(3) Uani 1 1 d U
C50 C 0.9489(5) 0.8813(6) 0.8649(3) 0.047(3) Uani 1 1 d U
H50 H 0.9601 0.8997 0.8795 0.057 Uiso 1 1 calc R
C51 C 0.9119(5) 0.8386(5) 0.8651(3) 0.048(3) Uani 1 1 d U
H51 H 0.9000 0.8260 0.8802 0.058 Uiso 1 1 calc R
C52 C 1.0117(5) 0.9400(5) 0.8396(3) 0.042(3) Uani 1 1 d U
C53 C 0.0735(5) 0.4880(5) 0.0020(2) 0.038(3) Uani 1 1 d U
H53 H 0.0432 0.4685 -0.0057 0.046 Uiso 1 1 calc R
C54 C 0.0737(5) 0.4860(4) 0.0270(2) 0.030(2) Uani 1 1 d U
H54 H 0.0432 0.4723 0.0353 0.035 Uiso 1 1 calc R
C55 C 0.1229(5) 0.5060(4) 0.0392(2) 0.029(2) Uani 1 1 d U
C56 C 0.1646(4) 0.5285(4) 0.0271(2) 0.026(2) Uani 1 1 d U
H56 H 0.1971 0.5430 0.0357 0.032 Uiso 1 1 calc R
C57 C 0.1574(5) 0.5296(6) 0.0010(2) 0.046(3) Uani 1 1 d U
H57 H 0.1868 0.5434 -0.0079 0.055 Uiso 1 1 calc R
C58 C 0.1661(4) 0.5165(5) 0.0834(2) 0.031(3) Uani 1 1 d U
C59 C 0.1535(3) 0.5037(4) 0.11107(15) 0.029(3) Uani 1 1 d GU
C60 C 0.0980(3) 0.4976(4) 0.11856(16) 0.054(4) Uani 1 1 d GU
H60 H 0.0665 0.5008 0.1069 0.065 Uiso 1 1 calc R
C61 C 0.0895(3) 0.4868(4) 0.14340(17) 0.056(4) Uani 1 1 d GU
H61 H 0.0523 0.4827 0.1484 0.068 Uiso 1 1 calc R
C62 C 0.1364(4) 0.4821(4) 0.16075(16) 0.058(3) Uani 1 1 d GU
C63 C 0.1919(3) 0.4881(4) 0.15325(15) 0.046(3) Uani 1 1 d GU
H63 H 0.2234 0.4849 0.1649 0.055 Uiso 1 1 calc R
C64 C 0.2004(3) 0.4989(4) 0.12841(14) 0.035(3) Uani 1 1 d GU
H64 H 0.2376 0.5030 0.1234 0.042 Uiso 1 1 calc R
C65 C 0.1273(6) 0.4726(6) 0.1876(2) 0.079(4) Uani 1 1 d GU
C66 C 0.0824(6) 0.4389(6) 0.1931(2) 0.100(5) Uani 1 1 d GU
H66 H 0.0604 0.4220 0.1802 0.120 Uiso 1 1 calc R
C67 C 0.0703(6) 0.4306(6) 0.2178(3) 0.108(5) Uani 1 1 d GU
H67 H 0.0402 0.4081 0.2215 0.129 Uiso 1 1 calc R
C68 C 0.1032(7) 0.4558(7) 0.23705(19) 0.106(5) Uani 1 1 d GU
C69 C 0.1482(7) 0.4895(6) 0.2315(2) 0.123(6) Uani 1 1 d GU
H69 H 0.1702 0.5063 0.2444 0.148 Uiso 1 1 calc R
C70 C 0.1602(6) 0.4978(6) 0.2068(3) 0.115(6) Uani 1 1 d GU
H70 H 0.1903 0.5203 0.2031 0.138 Uiso 1 1 calc R
C71 C 0.0880(10) 0.4467(10) 0.2642(4) 0.106(5) Uani 1 1 d U
C72 C 0.0831(4) 0.4477(2) 0.34527(14) 0.043(3) Uani 1 1 d GU
H72 H 0.0739 0.4176 0.3544 0.052 Uiso 1 1 calc R
C73 C 0.0830(4) 0.4450(3) 0.31934(15) 0.053(3) Uani 1 1 d GU
H73 H 0.0739 0.4132 0.3111 0.064 Uiso 1 1 calc R
C74 C 0.0967(5) 0.4900(4) 0.30576(11) 0.073(4) Uani 1 1 d GU
C75 C 0.1104(5) 0.5377(4) 0.31810(16) 0.085(4) Uani 1 1 d GU
H75 H 0.1196 0.5678 0.3090 0.102 Uiso 1 1 calc R
C76 C 0.1105(4) 0.5404(2) 0.34404(16) 0.071(4) Uani 1 1 d GU
H76 H 0.1196 0.5722 0.3523 0.085 Uiso 1 1 calc R
N12 N 0.0968(3) 0.4954(3) 0.35762(11) 0.0155(18) Uani 1 1 d GU
C77 C 0.1790(5) 0.5780(5) -0.0765(3) 0.035(3) Uani 1 1 d U
C78 C 0.2215(3) 0.6219(3) -0.07691(18) 0.049(3) Uani 1 1 d GU
C79 C 0.2472(4) 0.6336(4) -0.09891(16) 0.069(4) Uani 1 1 d GU
H79 H 0.2372 0.6142 -0.1134 0.083 Uiso 1 1 calc R
C80 C 0.2878(4) 0.6743(4) -0.09929(17) 0.083(4) Uani 1 1 d GU
H80 H 0.3050 0.6821 -0.1140 0.100 Uiso 1 1 calc R
C81 C 0.3027(4) 0.7034(4) -0.0777(2) 0.067(4) Uani 1 1 d GDU
C82 C 0.2770(4) 0.6917(4) -0.05565(18) 0.079(4) Uani 1 1 d GU
H82 H 0.2869 0.7111 -0.0412 0.095 Uiso 1 1 calc R
C83 C 0.2364(4) 0.6510(4) -0.05528(15) 0.055(3) Uani 1 1 d GU
H83 H 0.2192 0.6432 -0.0406 0.066 Uiso 1 1 calc R
C84 C 0.4021(6) 0.8021(6) -0.0755(4) 0.069(4) Uani 1 1 d DU
C85 C 0.4181(6) 0.8243(7) -0.0970(3) 0.067(4) Uani 1 1 d U
H85 H 0.4026 0.8097 -0.1120 0.080 Uiso 1 1 calc R
C86 C 0.4564(6) 0.8677(6) -0.0986(3) 0.062(4) Uani 1 1 d U
H86 H 0.4654 0.8804 -0.1142 0.075 Uiso 1 1 calc R
C87 C 0.4808(5) 0.8916(5) -0.0768(3) 0.044(3) Uani 1 1 d U
C88 C 0.4618(6) 0.8683(6) -0.0536(3) 0.056(3) Uani 1 1 d U
H88 H 0.4778 0.8806 -0.0383 0.067 Uiso 1 1 calc R
C89 C 0.4223(5) 0.8300(7) -0.0542(3) 0.064(4) Uani 1 1 d U
H89 H 0.4069 0.8211 -0.0392 0.077 Uiso 1 1 calc R
C90 C 0.5208(5) 0.9336(5) -0.0760(3) 0.040(3) Uani 1 1 d U
C91 C 0.1721(4) 0.4300(5) -0.0768(2) 0.026(2) Uani 1 1 d U
C92 C 0.2123(4) 0.3829(5) -0.0749(2) 0.026(2) Uani 1 1 d U
C93 C 0.2380(6) 0.3676(6) -0.0515(3) 0.049(3) Uani 1 1 d U
H93 H 0.2287 0.3850 -0.0370 0.059 Uiso 1 1 calc R
C94 C 0.2775(6) 0.3262(6) -0.0505(3) 0.049(3) Uani 1 1 d U
H94 H 0.2964 0.3173 -0.0352 0.059 Uiso 1 1 calc R
C95 C 0.2898(5) 0.2971(5) -0.0720(2) 0.038(3) Uani 1 1 d U
C96 C 0.2611(5) 0.3115(5) -0.0947(2) 0.039(3) Uani 1 1 d U
H96 H 0.2672 0.2921 -0.1091 0.047 Uiso 1 1 calc R
C97 C 0.2244(5) 0.3537(5) -0.0960(2) 0.042(3) Uani 1 1 d U
H97 H 0.2067 0.3634 -0.1115 0.051 Uiso 1 1 calc R
C98 C 0.3911(5) 0.1985(5) -0.0844(2) 0.039(3) Uani 1 1 d U
C99 C 0.4167(5) 0.1848(6) -0.1067(3) 0.049(3) Uani 1 1 d U
H99 H 0.4063 0.2017 -0.1219 0.058 Uiso 1 1 calc R
C100 C 0.4578(5) 0.1452(5) -0.1048(2) 0.039(3) Uani 1 1 d U
H100 H 0.4741 0.1342 -0.1194 0.047 Uiso 1 1 calc R
C101 C 0.4762(5) 0.1209(5) -0.0825(2) 0.032(3) Uani 1 1 d U
C102 C 0.4513(6) 0.1380(6) -0.0609(3) 0.057(4) Uani 1 1 d U
H102 H 0.4647 0.1238 -0.0455 0.068 Uiso 1 1 calc R
C103 C 0.4078(5) 0.1748(6) -0.0616(3) 0.050(3) Uani 1 1 d U
H103 H 0.3899 0.1838 -0.0472 0.060 Uiso 1 1 calc R
C104 C 0.5217(4) 0.0791(5) -0.0809(2) 0.028(2) Uani 1 1 d U
N1 N 0.6007(3) 0.5163(3) 0.90284(14) 0.0044(14) Uani 1 1 d U
N2 N 0.6180(5) 0.5072(4) 0.9826(2) 0.038(3) Uani 1 1 d U
H2A H 0.5888 0.5211 0.9891 0.046 Uiso 1 1 calc R
N3 N 0.6099(6) 0.4979(6) 1.1959(3) 0.074(4) Uani 1 1 d U
H3 H 0.5828 0.4826 1.1867 0.089 Uiso 1 1 calc R
N5 N 0.3542(6) 0.7568(6) 0.8291(3) 0.080(4) Uani 1 1 d U
N6 N 0.3323(6) 0.7688(6) 0.8465(3) 0.070(4) Uani 1 1 d U
N7 N 0.8355(5) 0.7467(5) 0.8274(2) 0.058(3) Uani 1 1 d U
N8 N 0.8500(4) 0.7710(5) 0.8455(2) 0.048(3) Uani 1 1 d U
N9 N 0.1034(3) 0.5090(3) -0.01325(17) 0.0160(17) Uani 1 1 d U
N10 N 0.1228(4) 0.5018(4) 0.06571(19) 0.028(2) Uani 1 1 d U
H10 H 0.0922 0.4887 0.0714 0.033 Uiso 1 1 calc R
N11 N 0.1042(7) 0.4861(7) 0.2795(3) 0.088(4) Uani 1 1 d U
H11A H 0.1213 0.5125 0.2729 0.106 Uiso 1 1 calc R
N13 N 0.3430(6) 0.7454(6) -0.0825(4) 0.100(5) Uani 1 1 d DU
N14 N 0.3609(7) 0.7632(7) -0.0675(3) 0.099(5) Uani 1 1 d DU
N15 N 0.3301(4) 0.2562(4) -0.0689(2) 0.039(3) Uani 1 1 d U
N16 N 0.3469(4) 0.2393(5) -0.0873(2) 0.046(3) Uani 1 1 d U
O1 O 0.7005(3) 0.4608(4) 0.99051(17) 0.052(2) Uani 1 1 d U
O2 O 0.7006(7) 0.5248(8) 1.1961(3) 0.142(5) Uani 1 1 d U
O3 O 0.5346(4) 0.5684(4) 0.81553(17) 0.062(3) Uani 1 1 d U
O4 O 0.5350(3) 0.5709(3) 0.85740(16) 0.041(2) Uani 1 1 d U
O5 O 0.1352(5) 0.9457(5) 0.8207(2) 0.086(4) Uani 1 1 d U
O6 O 0.1557(3) 0.9573(4) 0.86180(16) 0.037(2) Uani 1 1 d U
O7 O 0.6548(4) 0.5576(5) 0.81782(19) 0.073(3) Uani 1 1 d U
O8 O 0.6563(3) 0.5711(3) 0.85878(15) 0.0333(18) Uani 1 1 d U
O9 O 1.0226(5) 0.9606(5) 0.8195(2) 0.082(3) Uani 1 1 d U
O10 O 1.0362(3) 0.9573(4) 0.86022(17) 0.043(2) Uani 1 1 d U
O11 O 0.2100(4) 0.5368(4) 0.07874(17) 0.058(3) Uani 1 1 d U
O12 O 0.0756(6) 0.4014(6) 0.2703(2) 0.108(4) Uani 1 1 d U
O13 O 0.1653(3) 0.5539(4) -0.09636(17) 0.041(2) Uani 1 1 d U
O14 O 0.1555(3) 0.5673(3) -0.05617(16) 0.041(2) Uani 1 1 d U
O15 O 0.5312(3) 0.9557(4) -0.09649(16) 0.038(2) Uani 1 1 d U
O16 O 0.5455(3) 0.9480(4) -0.05538(16) 0.044(2) Uani 1 1 d U
O17 O 0.1504(4) 0.4402(4) -0.09774(17) 0.048(2) Uani 1 1 d U
O18 O 0.1638(3) 0.4546(3) -0.05690(16) 0.038(2) Uani 1 1 d U
O19 O 0.5448(3) 0.0670(3) -0.10031(15) 0.039(2) Uani 1 1 d U
O20 O 0.5347(3) 0.0579(4) -0.05970(16) 0.041(2) Uani 1 1 d U
Zn1 Zn 0.59693(5) 0.51547(5) 0.86700(2) 0.0205(4) Uani 1 1 d U
Zn2 Zn 0.58779(5) 0.50766(5) 0.81143(3) 0.0255(4) Uani 1 1 d U
Zn3 Zn 0.10238(5) 0.50833(5) -0.04957(3) 0.0195(4) Uani 1 1 d U
Zn4 Zn 0.09754(5) 0.50407(5) -0.10563(3) 0.0216(4) Uani 1 1 d U

loop_
_atom_site_aniso_label
_atom_site_aniso_U_11
_atom_site_aniso_U_22
_atom_site_aniso_U_33
_atom_site_aniso_U_23
_atom_site_aniso_U_13
_atom_site_aniso_U_12
C1 0.019(5) 0.059(7) 0.027(5) 0.008(5) -0.008(4) 0.002(4)
C2 0.024(5) 0.057(7) 0.028(5) 0.006(5) -0.009(4) 0.003(4)
C3 0.065(7) 0.050(7) 0.028(5) -0.001(5) -0.006(5) 0.014(5)
C4 0.023(5) 0.054(6) 0.026(5) -0.007(5) 0.003(4) 0.004(4)
C5 0.037(5) 0.040(6) 0.025(5) -0.006(5) 0.013(4) 0.010(5)
C6 0.024(5) 0.046(6) 0.031(5) 0.004(5) 0.000(4) 0.002(4)
C7 0.015(4) 0.048(6) 0.033(5) 0.005(5) 0.000(4) 0.002(4)
C8 0.016(4) 0.051(6) 0.029(5) -0.008(5) 0.001(4) 0.001(4)
C9 0.015(4) 0.049(6) 0.031(5) 0.002(5) 0.004(4) -0.008(4)
C10 0.020(4) 0.055(7) 0.042(5) -0.006(5) 0.001(4) -0.001(5)
C11 0.020(4) 0.072(7) 0.033(5) 0.014(6) -0.008(4) -0.019(5)
C12 0.034(3) 0.036(3) 0.035(3) 0.0000(10) 0.0034(10) -0.0011(10)
C13 0.031(3) 0.033(3) 0.032(3) 0.0003(10) 0.0030(10) 0.0001(10)
C14 0.064(7) 0.081(8) 0.053(6) -0.012(6) 0.013(6) -0.028(6)
C15 0.061(7) 0.089(9) 0.060(6) -0.010(7) 0.010(6) -0.031(6)
C16 0.035(6) 0.074(8) 0.066(5) 0.013(6) -0.001(5) -0.008(5)
C17 0.045(6) 0.046(6) 0.039(5) 0.005(5) 0.025(5) -0.004(5)
C18 0.027(5) 0.046(6) 0.035(5) 0.009(5) 0.009(4) 0.001(4)
C19 0.058(7) 0.108(9) 0.067(6) 0.006(7) -0.003(5) -0.023(7)
C20 0.059(4) 0.060(4) 0.060(4) 0.0002(10) 0.0037(11) -0.0001(10)
C21 0.143(10) 0.102(7) 0.080(7) -0.004(6) 0.028(8) -0.015(8)
C22 0.127(10) 0.086(7) 0.080(7) -0.005(6) 0.012(8) 0.007(8)
N4 0.027(4) 0.031(5) 0.037(6) -0.005(4) 0.010(4) -0.009(4)
C23 0.115(9) 0.083(7) 0.068(7) 0.005(6) 0.015(8) -0.006(8)
C24 0.125(10) 0.092(7) 0.077(7) 0.011(6) 0.018(8) 0.000(8)
C25 0.064(7) 0.060(7) 0.042(6) 0.001(5) 0.003(5) 0.019(5)
C26 0.049(6) 0.057(7) 0.045(6) -0.005(5) 0.002(5) 0.006(5)
C27 0.040(5) 0.036(6) 0.040(6) -0.002(5) 0.003(5) 0.004(4)
C28 0.037(5) 0.044(6) 0.030(6) 0.002(4) 0.000(4) 0.000(4)
C29 0.063(7) 0.057(7) 0.041(6) 0.009(5) 0.006(5) 0.022(5)
C30 0.064(7) 0.065(7) 0.048(6) 0.008(6) 0.014(6) 0.027(6)
C31 0.026(5) 0.037(5) 0.022(5) 0.002(4) 0.006(4) -0.003(4)
C32 0.063(7) 0.064(7) 0.046(7) -0.008(6) -0.003(5) 0.021(5)
C33 0.051(6) 0.063(7) 0.054(6) 0.000(6) 0.001(5) 0.025(5)
C34 0.043(6) 0.052(7) 0.044(6) 0.003(5) -0.003(5) 0.017(5)
C35 0.042(6) 0.055(7) 0.034(6) 0.002(5) 0.008(5) 0.014(5)
C36 0.087(8) 0.083(8) 0.061(6) -0.013(6) 0.007(6) 0.043(7)
C37 0.087(8) 0.074(8) 0.067(6) -0.012(6) -0.003(6) 0.037(6)
C38 0.048(6) 0.038(6) 0.037(6) 0.010(5) 0.010(5) 0.009(5)
C39 0.062(7) 0.060(7) 0.042(6) 0.003(5) 0.011(5) -0.021(5)
C40 0.085(8) 0.089(8) 0.058(7) 0.002(6) 0.000(6) -0.047(7)
C41 0.072(7) 0.071(8) 0.052(6) 0.006(6) 0.025(6) -0.031(6)
C42 0.036(5) 0.050(6) 0.041(6) 0.006(5) 0.006(5) -0.011(4)
C43 0.022(5) 0.037(6) 0.039(6) 0.004(4) 0.001(4) -0.004(4)
C44 0.038(5) 0.041(6) 0.049(6) -0.004(5) 0.005(5) -0.008(4)
C45 0.048(6) 0.049(6) 0.047(6) 0.000(5) 0.013(5) -0.007(5)
C46 0.035(5) 0.049(6) 0.049(6) 0.001(5) 0.002(5) -0.015(5)
C47 0.071(7) 0.054(7) 0.054(6) 0.004(6) 0.003(6) -0.017(6)
C48 0.042(6) 0.060(7) 0.058(6) 0.008(5) -0.010(5) -0.019(5)
C49 0.047(6) 0.041(6) 0.048(6) 0.001(5) 0.006(5) -0.009(5)
C50 0.037(5) 0.052(6) 0.053(6) 0.009(5) 0.001(5) -0.014(5)
C51 0.049(6) 0.047(6) 0.047(6) 0.011(5) -0.008(5) -0.017(5)
C52 0.046(6) 0.034(6) 0.045(6) 0.009(5) -0.003(5) -0.009(5)
C53 0.016(4) 0.067(7) 0.034(5) 0.019(5) 0.015(4) 0.012(4)
C54 0.029(2) 0.030(3) 0.029(2) 0.0003(10) 0.0022(10) 0.0005(10)
C55 0.028(2) 0.030(3) 0.029(2) 0.0002(10) 0.0022(10) 0.0001(10)
C56 0.026(2) 0.027(2) 0.027(2) 0.0000(10) 0.0022(10) -0.0004(10)
C57 0.036(5) 0.066(7) 0.037(5) -0.011(6) 0.005(5) -0.021(5)
C58 0.016(4) 0.054(7) 0.025(5) 0.004(5) 0.008(4) 0.006(4)
C59 0.021(4) 0.051(6) 0.016(5) -0.004(5) 0.004(3) 0.022(4)
C60 0.042(5) 0.081(8) 0.044(6) 0.009(6) 0.030(5) 0.010(6)
C61 0.037(5) 0.088(8) 0.050(6) -0.004(6) 0.037(5) 0.002(6)
C62 0.036(5) 0.068(8) 0.072(6) 0.008(6) 0.010(5) -0.002(6)
C63 0.037(5) 0.067(7) 0.034(6) 0.004(6) 0.006(5) 0.013(5)
C64 0.026(5) 0.062(7) 0.018(5) -0.014(5) 0.008(4) 0.015(5)
C65 0.076(8) 0.098(9) 0.066(6) 0.003(7) 0.020(5) -0.005(7)
C66 0.101(9) 0.115(10) 0.084(7) 0.009(7) 0.013(7) -0.020(7)
C67 0.105(9) 0.129(10) 0.092(7) 0.010(7) 0.022(7) -0.021(8)
C68 0.117(9) 0.112(10) 0.090(6) -0.005(7) 0.019(7) 0.001(7)
C69 0.128(10) 0.138(11) 0.102(7) -0.006(8) 0.003(8) -0.026(8)
C70 0.122(10) 0.125(10) 0.098(7) -0.007(8) 0.007(7) -0.023(8)
C71 0.126(10) 0.098(8) 0.092(7) -0.007(6) 0.002(7) -0.011(8)
C72 0.051(6) 0.042(5) 0.038(6) 0.004(5) 0.004(5) 0.000(5)
C73 0.066(7) 0.058(6) 0.036(5) -0.015(5) 0.010(6) 0.008(6)
C74 0.088(9) 0.077(7) 0.054(6) 0.006(5) 0.004(7) -0.011(7)
C75 0.119(9) 0.080(7) 0.058(6) 0.005(6) 0.014(7) -0.013(8)
C76 0.100(8) 0.056(6) 0.060(6) 0.003(6) 0.026(7) -0.017(7)
N12 0.0161(19) 0.0152(19) 0.015(2) -0.0009(10) 0.0017(10) 0.0002(10)
C77 0.042(5) 0.032(5) 0.032(6) 0.007(4) 0.006(5) 0.000(4)
C78 0.043(6) 0.043(6) 0.060(7) 0.010(5) 0.001(5) -0.010(5)
C79 0.056(7) 0.075(8) 0.077(7) 0.021(6) 0.005(6) -0.023(6)
C80 0.076(8) 0.076(8) 0.099(7) 0.020(6) 0.015(7) -0.027(6)
C81 0.046(6) 0.059(7) 0.097(8) 0.018(6) 0.002(6) 0.001(5)
C82 0.080(8) 0.063(8) 0.092(7) -0.004(7) -0.007(6) -0.024(6)
C83 0.038(6) 0.055(7) 0.071(7) -0.002(6) 0.006(5) -0.016(5)
C84 0.056(7) 0.061(7) 0.091(8) 0.002(6) 0.002(6) -0.002(5)
C85 0.058(7) 0.061(7) 0.077(7) -0.016(6) -0.014(6) -0.006(5)
C86 0.068(7) 0.055(7) 0.063(6) -0.013(6) 0.000(6) -0.012(6)
C87 0.027(5) 0.043(6) 0.060(6) 0.007(5) 0.000(5) -0.001(4)
C88 0.050(6) 0.055(7) 0.062(6) 0.006(6) 0.008(6) -0.016(5)
C89 0.034(6) 0.075(8) 0.083(7) 0.023(6) 0.002(6) -0.015(5)
C90 0.039(5) 0.039(6) 0.041(6) 0.015(5) -0.008(5) -0.007(4)
C91 0.013(4) 0.031(5) 0.034(6) 0.004(4) 0.000(4) 0.003(4)
C92 0.018(4) 0.036(5) 0.025(5) 0.005(4) 0.008(4) 0.006(4)
C93 0.059(6) 0.051(7) 0.035(6) 0.007(5) -0.003(5) 0.026(5)
C94 0.059(6) 0.055(7) 0.035(6) 0.009(5) 0.011(5) 0.026(5)
C95 0.036(5) 0.042(6) 0.036(6) 0.010(5) 0.007(5) 0.012(4)
C96 0.035(5) 0.047(6) 0.036(6) -0.002(5) 0.004(5) 0.017(5)
C97 0.044(6) 0.051(6) 0.035(6) 0.007(5) 0.015(5) 0.022(5)
C98 0.030(5) 0.047(6) 0.040(6) -0.001(5) 0.009(5) 0.013(4)
C99 0.046(6) 0.057(7) 0.044(6) -0.008(5) 0.011(5) 0.028(5)
C100 0.037(5) 0.046(6) 0.033(6) -0.002(5) 0.004(5) 0.020(5)
C101 0.030(5) 0.030(5) 0.036(6) 0.002(4) 0.007(4) 0.006(4)
C102 0.055(6) 0.074(8) 0.044(6) 0.012(6) 0.021(5) 0.024(5)
C103 0.045(6) 0.060(7) 0.045(6) 0.002(5) 0.006(5) 0.016(5)
C104 0.016(4) 0.040(6) 0.026(5) 0.004(4) -0.005(4) 0.004(4)
N1 0.0037(16) 0.0058(16) 0.0040(17) -0.0006(10) 0.0019(10) -0.0008(10)
N2 0.047(5) 0.045(5) 0.024(5) 0.004(4) 0.015(4) 0.030(4)
N3 0.060(6) 0.093(8) 0.065(6) 0.010(5) -0.010(5) -0.018(6)
N5 0.085(7) 0.080(8) 0.074(7) -0.009(6) 0.009(6) 0.039(6)
N6 0.080(7) 0.073(7) 0.058(7) -0.012(6) 0.003(5) 0.034(5)
N7 0.060(6) 0.060(6) 0.053(7) -0.003(5) -0.001(5) -0.020(5)
N8 0.042(5) 0.056(6) 0.043(6) 0.015(5) -0.020(4) -0.014(4)
N9 0.0168(19) 0.0155(19) 0.0161(19) 0.0003(10) 0.0041(10) 0.0007(10)
N10 0.027(2) 0.029(2) 0.028(2) -0.0004(10) 0.0030(10) -0.0010(10)
N11 0.116(9) 0.090(7) 0.060(6) 0.001(5) 0.025(7) -0.006(7)
N13 0.089(8) 0.082(8) 0.126(9) 0.006(7) -0.007(7) -0.014(6)
N14 0.092(8) 0.085(8) 0.118(9) -0.009(7) 0.000(7) -0.018(6)
N15 0.023(4) 0.051(6) 0.044(6) 0.002(5) 0.001(4) 0.013(4)
N16 0.035(5) 0.047(6) 0.056(6) -0.002(5) 0.008(4) 0.013(4)
O1 0.039(4) 0.069(6) 0.047(5) -0.008(5) 0.000(4) 0.024(4)
O2 0.113(7) 0.186(10) 0.122(8) -0.002(8) -0.025(6) -0.062(8)
O3 0.078(5) 0.074(6) 0.033(4) -0.007(4) -0.007(4) 0.039(5)
O4 0.046(4) 0.037(4) 0.040(4) 0.005(4) 0.002(4) 0.017(4)
O5 0.117(7) 0.088(7) 0.050(5) -0.010(5) -0.005(5) 0.053(6)
O6 0.035(4) 0.049(5) 0.029(4) 0.007(4) 0.002(3) 0.011(4)
O7 0.073(5) 0.108(7) 0.039(5) 0.001(5) 0.018(4) -0.053(5)
O8 0.028(3) 0.042(5) 0.029(4) 0.001(3) -0.005(3) -0.015(3)
O9 0.107(7) 0.079(7) 0.056(5) 0.020(5) -0.023(5) -0.053(6)
O10 0.031(4) 0.048(5) 0.050(5) -0.004(4) 0.007(4) -0.005(4)
O11 0.038(4) 0.086(7) 0.049(6) 0.002(5) 0.005(4) -0.018(4)
O12 0.131(8) 0.107(7) 0.085(7) -0.013(6) 0.011(6) -0.026(7)
O13 0.025(4) 0.052(5) 0.046(5) 0.007(4) 0.003(3) -0.012(3)
O14 0.041(4) 0.045(4) 0.037(4) -0.005(4) 0.005(3) -0.021(4)
O15 0.033(4) 0.050(5) 0.030(4) -0.004(4) 0.001(3) -0.019(4)
O16 0.036(4) 0.059(5) 0.037(5) 0.010(4) 0.005(4) -0.013(4)
O17 0.058(5) 0.046(4) 0.041(5) 0.001(4) 0.008(4) 0.024(4)
O18 0.028(4) 0.045(4) 0.041(4) 0.005(4) 0.006(3) 0.024(3)
O19 0.045(4) 0.049(5) 0.026(4) -0.005(4) 0.022(4) 0.024(4)
O20 0.040(4) 0.056(5) 0.029(4) 0.009(4) 0.006(4) 0.017(4)
Zn1 0.0162(6) 0.0345(8) 0.0112(9) -0.0017(6) 0.0041(5) -0.0016(5)
Zn2 0.0253(7) 0.0335(8) 0.0170(10) -0.0045(6) -0.0025(6) 0.0020(5)
Zn3 0.0129(6) 0.0258(7) 0.0205(9) 0.0005(5) 0.0068(5) 0.0019(5)
Zn4 0.0179(6) 0.0278(7) 0.0199(9) 0.0012(5) 0.0058(5) 0.0033(5)

loop_
_atom_type_symbol
_atom_type_description
_atom_type_scat_dispersion_real
_atom_type_scat_dispersion_imag
_atom_type_scat_source
C C 0.0033 0.0016 'International Tables Vol C Tables 4.2.6.8 and 6.1.1.4'
H H 0.0000 0.0000 'International Tables Vol C Tables 4.2.6.8 and 6.1.1.4'
N N 0.0061 0.0033 'International Tables Vol C Tables 4.2.6.8 and 6.1.1.4'
O O 0.0106 0.0060 'International Tables Vol C Tables 4.2.6.8 and 6.1.1.4'
Zn Zn 0.2839 1.4301 'International Tables Vol C Tables 4.2.6.8 and 6.1.1.4'

loop_
_geom_angle_atom_site_label_1
_geom_angle_atom_site_label_2
_geom_angle_atom_site_label_3
_geom_angle
_geom_angle_site_symmetry_1
_geom_angle_site_symmetry_3
C2 C1 N1 131.2(11) . .
C2 C1 H1 114.4 . .
N1 C1 H1 114.4 . .
C3 C2 C1 117.6(12) . .
C3 C2 H2 121.2 . .
C1 C2 H2 121.2 . .
C2 C3 N2 125.7(13) . .
C2 C3 C4 119.4(13) . .
N2 C3 C4 114.5(12) . .
C5 C4 C3 115.5(11) . .
C5 C4 H4 122.2 . .
C3 C4 H4 122.3 . .
C4 C5 N1 130.2(11) . .
C4 C5 H5 114.9 . .
N1 C5 H5 114.9 . .
O1 C6 N2 121.6(12) . .
O1 C6 C7 118.9(10) . .
N2 C6 C7 119.4(10) . .
C8 C7 C12 123.3(12) . .
C8 C7 C6 116.8(10) . .
C12 C7 C6 119.4(10) . .
C7 C8 C9 120.2(10) . .
C7 C8 H8 119.9 . .
C9 C8 H8 119.9 . .
C10 C9 C8 118.6(11) . .
C10 C9 H9 120.7 . .
C8 C9 H9 120.7 . .
C9 C10 C13 117.7(11) . .
C9 C10 C11 122.8(13) . .
C13 C10 C11 119.5(10) . .
C12 C11 C10 118.4(11) . .
C12 C11 H11 120.8 . .
C10 C11 H11 120.8 . .
C11 C12 C7 116.0(11) . .
C11 C12 H12 122.0 . .
C7 C12 H12 122.0 . .
C14 C13 C18 115.7(13) . .
C14 C13 C10 121.2(12) . .
C18 C13 C10 123.1(11) . .
C13 C14 C15 119.3(14) . .
C13 C14 H14 120.3 . .
C15 C14 H14 120.3 . .
C16 C15 C14 124.0(15) . .
C16 C15 H15 118.0 . .
C14 C15 H15 118.0 . .
C17 C16 C15 122.5(16) . .
C17 C16 C19 119.1(14) . .
C15 C16 C19 118.5(15) . .
C16 C17 C18 114.8(12) . .
C16 C17 H17 122.6 . .
C18 C17 H17 122.6 . .
C13 C18 C17 123.5(12) . .
C13 C18 H18 118.3 . .
C17 C18 H18 118.2 . .
O2 C19 N3 118.0(18) . .
O2 C19 C16 118.9(17) . .
N3 C19 C16 113.0(15) . .
C21 C20 C24 120.0 . .
C21 C20 N3 120.5(9) . .
C24 C20 N3 119.3(10) . .
C20 C21 C22 120.0 . .
C20 C21 H21 120.0 . .
C22 C21 H21 120.0 . .
N4 C22 C21 120.0 . .
N4 C22 H22 120.0 . .
C21 C22 H22 120.0 . .
C22 N4 C23 120.0 . .
C22 N4 Zn2 118.4(5) . 6_566
C23 N4 Zn2 121.6(5) . 6_566
C24 C23 N4 120.0 . .
C24 C23 H23 120.0 . .
N4 C23 H23 120.0 . .
C23 C24 C20 120.0 . .
C23 C24 H24 120.0 . .
C20 C24 H24 120.0 . .
C26 C25 N5 120.5(13) . .
C26 C25 C30 119.5(14) . .
N5 C25 C30 119.6(13) . .
C25 C26 C27 119.7(13) . .
C25 C26 H26 120.2 . .
C27 C26 H26 120.2 . .
C26 C27 C28 120.4(12) . .
C26 C27 H27 119.8 . .
C28 C27 H27 119.8 . .
C29 C28 C27 117.8(12) . .
C29 C28 C31 123.1(12) . .
C27 C28 C31 119.1(11) . .
C30 C29 C28 124.0(14) . .
C30 C29 H29 118.0 . .
C28 C29 H29 118.0 . .
C29 C30 C25 118.4(14) . .
C29 C30 H30 120.8 . .
C25 C30 H30 120.8 . .
O4 C31 O3 124.3(11) . .
O4 C31 C28 119.1(11) . .
O3 C31 C28 116.5(11) . .
C33 C32 N6 121.2(14) . .
C33 C32 C37 115.6(14) . .
N6 C32 C37 123.2(14) . .
C34 C33 C32 127.5(15) . .
C34 C33 H33 116.2 . .
C32 C33 H33 116.3 . .
C33 C34 C35 119.3(14) . .
C33 C34 H34 120.3 . .
C35 C34 H34 120.3 . .
C34 C35 C36 120.2(13) . .
C34 C35 C38 123.3(12) . .
C36 C35 C38 116.0(12) . .
C35 C36 C37 115.5(14) . .
C35 C36 H36 122.2 . .
C37 C36 H36 122.2 . .
C32 C37 C36 120.3(15) . .
C32 C37 H37 119.8 . .
C36 C37 H37 119.8 . .
O6 C38 O5 120.9(12) . .
O6 C38 C35 117.4(12) . .
O5 C38 C35 120.4(13) . .
C40 C39 C45 117.9(14) . .
C40 C39 N7 120.0(13) . .
C45 C39 N7 122.0(13) . .
C41 C40 C39 125.5(17) . .
C41 C40 H40 117.2 . .
C39 C40 H40 117.2 . .
C40 C41 C42 120.2(16) . .
C40 C41 H41 119.9 . .
C42 C41 H41 119.9 . .
C44 C42 C41 115.7(13) . .
C44 C42 C43 121.1(12) . .
C41 C42 C43 123.0(13) . .
O8 C43 O7 125.9(11) . .
O8 C43 C42 119.3(11) . .
O7 C43 C42 114.3(11) . .
C45 C44 C42 124.4(13) . .
C45 C44 H44 117.8 . .
C42 C44 H44 117.8 . .
C44 C45 C39 116.2(13) . .
C44 C45 H45 121.9 . .
C39 C45 H45 121.9 . .
C47 C46 C51 121.6(13) . .
C47 C46 N8 123.7(13) . .
C51 C46 N8 114.6(12) . .
C46 C47 C48 122.5(15) . .
C46 C47 H47 118.7 . .
C48 C47 H47 118.7 . .
C47 C48 C49 117.5(14) . .
C47 C48 H48 121.3 . .
C49 C48 H48 121.3 . .
C48 C49 C52 119.2(12) . .
C48 C49 C50 119.9(12) . .
C52 C49 C50 120.8(12) . .
C51 C50 C49 117.9(13) . .
C51 C50 H50 121.1 . .
C49 C50 H50 121.1 . .
C50 C51 C46 120.3(13) . .
C50 C51 H51 119.9 . .
C46 C51 H51 119.8 . .
O9 C52 O10 120.3(12) . .
O9 C52 C49 122.2(13) . .
O10 C52 C49 117.5(12) . .
N9 C53 C54 136.1(13) . .
N9 C53 H53 112.0 . .
C54 C53 H53 111.9 . .
C53 C54 C55 113.9(11) . .
C53 C54 H54 123.0 . .
C55 C54 H54 123.0 . .
C56 C55 C54 122.5(12) . .
C56 C55 N10 124.6(10) . .
C54 C55 N10 112.9(10) . .
C55 C56 C57 117.1(11) . .
C55 C56 H56 121.5 . .
C57 C56 H56 121.5 . .
C56 C57 N9 122.3(10) . .
C56 C57 H57 118.8 . .
N9 C57 H57 118.9 . .
O11 C58 N10 124.6(12) . .
O11 C58 C59 120.8(11) . .
N10 C58 C59 114.6(9) . .
C60 C59 C64 120.0 . .
C60 C59 C58 122.6(6) . .
C64 C59 C58 117.4(6) . .
C61 C60 C59 120.0 . .
C61 C60 H60 120.0 . .
C59 C60 H60 120.0 . .
C60 C61 C62 120.0 . .
C60 C61 H61 120.0 . .
C62 C61 H61 120.0 . .
C63 C62 C61 120.0 . .
C63 C62 C65 119.9(8) . .
C61 C62 C65 120.1(8) . .
C64 C63 C62 120.0 . .
C64 C63 H63 120.0 . .
C62 C63 H63 120.0 . .
C63 C64 C59 120.0 . .
C63 C64 H64 120.0 . .
C59 C64 H64 120.0 . .
C66 C65 C70 120.0 . .
C66 C65 C62 117.6(10) . .
C70 C65 C62 122.3(10) . .
C67 C66 C65 120.0 . .
C67 C66 H66 120.0 . .
C65 C66 H66 120.0 . .
C66 C67 C68 120.0 . .
C66 C67 H67 120.0 . .
C68 C67 H67 120.0 . .
C69 C68 C67 120.0 . .
C69 C68 C71 121.2(14) . .
C67 C68 C71 118.8(14) . .
C68 C69 C70 120.0 . .
C68 C69 H69 120.0 . .
C70 C69 H69 120.0 . .
C69 C70 C65 120.0 . .
C69 C70 H70 120.0 . .
C65 C70 H70 120.0 . .
O12 C71 N11 126(2) . .
O12 C71 C68 118(2) . .
N11 C71 C68 113(2) . .
C73 C72 N12 120.0 . .
C73 C72 H72 120.0 . .
N12 C72 H72 120.0 . .
C72 C73 C74 120.0 . .
C72 C73 H73 120.0 . .
C74 C73 H73 120.0 . .
C75 C74 C73 120.0 . .
C75 C74 N11 119.1(10) . .
C73 C74 N11 120.4(10) . .
C74 C75 C76 120.0 . .
C74 C75 H75 120.0 . .
C76 C75 H75 120.0 . .
C75 C76 N12 120.0 . .
C75 C76 H76 120.0 . .
N12 C76 H76 120.0 . .
C76 N12 C72 120.0 . .
C76 N12 Zn4 122.1(4) . 6_566
C72 N12 Zn4 117.8(4) . 6_566
O13 C77 O14 121.7(11) . .
O13 C77 C78 118.4(11) . .
O14 C77 C78 119.8(11) . .
C79 C78 C83 120.0 . .
C79 C78 C77 119.9(8) . .
C83 C78 C77 120.1(8) . .
C78 C79 C80 120.0 . .
C78 C79 H79 120.0 . .
C80 C79 H79 120.0 . .
C81 C80 C79 120.0 . .
C81 C80 H80 120.0 . .
C79 C80 H80 120.0 . .
C80 C81 C82 120.0 . .
C80 C81 N13 111.0(11) . .
C82 C81 N13 128.9(11) . .
C83 C82 C81 120.0 . .
C83 C82 H82 120.0 . .
C81 C82 H82 120.0 . .
C82 C83 C78 120.0 . .
C82 C83 H83 120.0 . .
C78 C83 H83 120.0 . .
C85 C84 C89 113.2(14) . .
C85 C84 N14 138.8(17) . .
C89 C84 N14 106.7(15) . .
C84 C85 C86 125.5(16) . .
C84 C85 H85 117.3 . .
C86 C85 H85 117.3 . .
C87 C86 C85 119.9(15) . .
C87 C86 H86 120.0 . .
C85 C86 H86 120.1 . .
C86 C87 C90 124.9(14) . .
C86 C87 C88 114.1(13) . .
C90 C87 C88 121.0(13) . .
C89 C88 C87 121.3(15) . .
C89 C88 H88 119.4 . .
C87 C88 H88 119.3 . .
C88 C89 C84 125.0(15) . .
C88 C89 H89 117.5 . .
C84 C89 H89 117.5 . .
O16 C90 O15 121.9(11) . .
O16 C90 C87 119.9(12) . .
O15 C90 C87 118.2(12) . .
O17 C91 O18 126.6(10) . .
O17 C91 C92 116.0(11) . .
O18 C91 C92 117.4(10) . .
C97 C92 C93 119.0(11) . .
C97 C92 C91 121.2(10) . .
C93 C92 C91 119.8(11) . .
C94 C93 C92 118.7(13) . .
C94 C93 H93 120.7 . .
C92 C93 H93 120.7 . .
C93 C94 C95 121.9(13) . .
C93 C94 H94 119.0 . .
C95 C94 H94 119.1 . .
C96 C95 N15 124.8(12) . .
C96 C95 C94 117.8(11) . .
N15 C95 C94 117.4(11) . .
C97 C96 C95 120.5(12) . .
C97 C96 H96 119.7 . .
C95 C96 H96 119.8 . .
C96 C97 C92 121.9(12) . .
C96 C97 H97 119.0 . .
C92 C97 H97 119.0 . .
C103 C98 C99 122.1(12) . .
C103 C98 N16 123.3(11) . .
C99 C98 N16 114.6(11) . .
C100 C99 C98 116.3(13) . .
C100 C99 H99 121.8 . .
C98 C99 H99 121.8 . .
C99 C100 C101 123.3(12) . .
C99 C100 H100 118.3 . .
C101 C100 H100 118.3 . .
C100 C101 C102 117.6(11) . .
C100 C101 C104 122.3(11) . .
C102 C101 C104 120.1(11) . .
C103 C102 C101 122.1(13) . .
C103 C102 H102 119.0 . .
C101 C102 H102 119.0 . .
C98 C103 C102 118.3(13) . .
C98 C103 H103 120.8 . .
C102 C103 H103 120.8 . .
O19 C104 O20 123.9(10) . .
O19 C104 C101 118.0(10) . .
O20 C104 C101 118.0(10) . .
C5 N1 C1 105.3(9) . .
C5 N1 Zn1 131.1(7) . .
C1 N1 Zn1 123.3(7) . .
C3 N2 C6 126.7(11) . .
C3 N2 H2A 116.7 . .
C6 N2 H2A 116.7 . .
C19 N3 C20 122.2(14) . .
C19 N3 H3 118.9 . .
C20 N3 H3 118.9 . .
N6 N5 C25 118.6(15) . .
N5 N6 C32 118.3(15) . .
N8 N7 C39 114.0(13) . .
N7 N8 C46 116.6(12) . .
C53 N9 C57 107.3(10) . .
C53 N9 Zn3 134.1(9) . .
C57 N9 Zn3 117.2(7) . .
C58 N10 C55 127.7(9) . .
C58 N10 H10 116.2 . .
C55 N10 H10 116.2 . .
C71 N11 C74 127.5(18) . .
C71 N11 H11A 116.3 . .
C74 N11 H11A 116.2 . .
N14 N13 C81 115.4(18) . .
N13 N14 C84 108.4(18) . .
N16 N15 C95 115.6(11) . .
N15 N16 C98 116.2(11) . .
C31 O3 Zn2 127.4(8) . .
C31 O4 Zn1 128.9(8) . .
C38 O5 Zn2 129.5(10) . 3_455
C38 O6 Zn1 127.6(8) . 3_455
C43 O7 Zn2 127.5(8) . .
C43 O8 Zn1 126.3(8) . .
C52 O9 Zn2 129.9(9) . 3
C52 O10 Zn1 130.8(8) . 3
C77 O13 Zn4 130.5(8) . .
C77 O14 Zn3 128.3(8) . .
C90 O15 Zn4 131.3(8) . 3
C90 O16 Zn3 127.0(8) . 3
C91 O17 Zn4 123.7(8) . .
C91 O18 Zn3 130.1(7) . .
C104 O19 Zn4 127.4(8) . 3_545
C104 O20 Zn3 128.3(7) . 3_545
N1 Zn1 O6 99.4(3) . 3_545
N1 Zn1 O8 103.1(3) . .
O6 Zn1 O8 89.4(4) 3_545 .
N1 Zn1 O10 99.6(3) . 3_445
O6 Zn1 O10 85.8(3) 3_545 3_445
O8 Zn1 O10 157.2(4) . 3_445
N1 Zn1 O4 103.0(3) . .
O6 Zn1 O4 157.5(3) 3_545 .
O8 Zn1 O4 87.5(3) . .
O10 Zn1 O4 88.5(4) 3_445 .
N1 Zn1 Zn2 176.5(2) . .
O6 Zn1 Zn2 79.4(2) 3_545 .
O8 Zn1 Zn2 80.1(2) . .
O10 Zn1 Zn2 77.1(3) 3_445 .
O4 Zn1 Zn2 78.1(2) . .
O5 Zn2 O3 158.3(4) 3_545 .
O5 Zn2 O9 84.2(6) 3_545 3_445
O3 Zn2 O9 86.5(5) . 3_445
O5 Zn2 N4 98(4) 3_545 6_565
O3 Zn2 N4 103(4) . 6_565
O9 Zn2 N4 108(4) 3_445 6_565
O5 Zn2 O7 92.0(6) 3_545 .
O3 Zn2 O7 89.2(5) . .
O9 Zn2 O7 157.7(4) 3_445 .
N4 Zn2 O7 95(4) 6_565 .
O5 Zn2 Zn1 78.4(3) 3_545 .
O3 Zn2 Zn1 80.7(3) . .
O9 Zn2 Zn1 79.8(3) 3_445 .
N4 Zn2 Zn1 171(4) 6_565 .
O7 Zn2 Zn1 77.9(3) . .
N9 Zn3 O14 102.1(3) . .
N9 Zn3 O16 97.0(3) . 3_445
O14 Zn3 O16 160.8(4) . 3_445
N9 Zn3 O18 104.1(3) . .
O14 Zn3 O18 90.2(4) . .
O16 Zn3 O18 86.3(4) 3_445 .
N9 Zn3 O20 102.3(3) . 3_455
O14 Zn3 O20 88.7(4) . 3_455
O16 Zn3 O20 86.0(4) 3_445 3_455
O18 Zn3 O20 153.2(3) . 3_455
N9 Zn3 Zn4 177.9(2) . .
O14 Zn3 Zn4 80.0(2) . .
O16 Zn3 Zn4 80.9(2) 3_445 .
O18 Zn3 Zn4 76.0(2) . .
O20 Zn3 Zn4 77.5(2) 3_455 .
N12 Zn4 O19 100(3) 6_565 3_455
N12 Zn4 O13 101(4) 6_565 .
O19 Zn4 O13 87.4(4) 3_455 .
N12 Zn4 O17 100(3) 6_565 .
O19 Zn4 O17 160.0(4) 3_455 .
O13 Zn4 O17 89.2(4) . .
N12 Zn4 O15 107(4) 6_565 3_445
O19 Zn4 O15 87.3(4) 3_455 3_445
O13 Zn4 O15 152.1(3) . 3_445
O17 Zn4 O15 86.5(4) . 3_445
N12 Zn4 Zn3 177(4) 6_565 .
O19 Zn4 Zn3 79.1(2) 3_455 .
O13 Zn4 Zn3 76.3(2) . .
O17 Zn4 Zn3 80.9(3) . .
O15 Zn4 Zn3 75.9(2) 3_445 .

loop_
_geom_bond_atom_site_label_1
_geom_bond_atom_site_label_2
_geom_bond_distance
_geom_bond_site_symmetry_2
C1 C2 1.388(17) .
C1 N1 1.416(13) .
C1 H1 0.9300 .
C2 C3 1.285(18) .
C2 H2 0.9300 .
C3 N2 1.352(17) .
C3 C4 1.494(17) .
C4 C5 1.372(15) .
C4 H4 0.9300 .
C5 N1 1.381(12) .
C5 H5 0.9300 .
C6 O1 1.252(14) .
C6 N2 1.331(15) .
C6 C7 1.526(17) .
C7 C8 1.402(16) .
C7 C12 1.490(16) .
C8 C9 1.402(17) .
C8 H8 0.9300 .
C9 C10 1.367(16) .
C9 H9 0.9300 .
C10 C13 1.481(19) .
C10 C11 1.532(16) .
C11 C12 1.373(18) .
C11 H11 0.9300 .
C12 H12 0.9300 .
C13 C14 1.358(18) .
C13 C18 1.441(17) .
C14 C15 1.40(2) .
C14 H14 0.9300 .
C15 C16 1.32(2) .
C15 H15 0.9300 .
C16 C17 1.35(2) .
C16 C19 1.48(2) .
C17 C18 1.441(18) .
C17 H17 0.9300 .
C18 H18 0.9300 .
C19 O2 1.22(2) .
C19 N3 1.36(2) .
C20 C21 1.3900 .
C20 C24 1.3900 .
C20 N3 1.461(17) .
C21 C22 1.3900 .
C21 H21 0.9300 .
C22 N4 1.3900 .
C22 H22 0.9300 .
N4 C23 1.3900 .
N4 Zn2 2.006(8) 6_566
C23 C24 1.3900 .
C23 H23 0.9300 .
C24 H24 0.9300 .
C25 C26 1.393(18) .
C25 N5 1.436(18) .
C25 C30 1.458(19) .
C26 C27 1.386(17) .
C26 H26 0.9300 .
C27 C28 1.429(16) .
C27 H27 0.9300 .
C28 C29 1.388(17) .
C28 C31 1.461(16) .
C29 C30 1.325(18) .
C29 H29 0.9300 .
C30 H30 0.9300 .
C31 O4 1.248(13) .
C31 O3 1.287(14) .
C32 C33 1.361(18) .
C32 N6 1.381(18) .
C32 C37 1.42(2) .
C33 C34 1.315(17) .
C33 H33 0.9300 .
C34 C35 1.389(17) .
C34 H34 0.9300 .
C35 C36 1.432(19) .
C35 C38 1.470(17) .
C36 C37 1.48(2) .
C36 H36 0.9300 .
C37 H37 0.9300 .
C38 O6 1.253(14) .
C38 O5 1.317(16) .
C39 C40 1.35(2) .
C39 C45 1.388(18) .
C39 N7 1.440(17) .
C40 C41 1.253(19) .
C40 H40 0.9300 .
C41 C42 1.386(18) .
C41 H41 0.9300 .
C42 C44 1.368(17) .
C42 C43 1.515(16) .
C43 O8 1.203(13) .
C43 O7 1.285(15) .
C44 C45 1.347(17) .
C44 H44 0.9300 .
C45 H45 0.9300 .
C46 C47 1.338(18) .
C46 C51 1.398(18) .
C46 N8 1.466(16) .
C47 C48 1.373(19) .
C47 H47 0.9300 .
C48 C49 1.438(19) .
C48 H48 0.9300 .
C49 C52 1.460(17) .
C49 C50 1.451(18) .
C50 C51 1.373(17) .
C50 H50 0.9300 .
C51 H51 0.9300 .
C52 O9 1.239(15) .
C52 O10 1.280(15) .
C53 N9 1.229(14) .
C53 C54 1.336(16) .
C53 H53 0.9300 .
C54 C55 1.369(16) .
C54 H54 0.9300 .
C55 C56 1.328(16) .
C55 N10 1.425(16) .
C56 C57 1.397(17) .
C56 H56 0.9300 .
C57 N9 1.511(14) .
C57 H57 0.9300 .
C58 O11 1.181(13) .
C58 N10 1.381(15) .
C58 C59 1.565(14) .
C59 C60 1.386(6) .
C59 C64 1.386(6) .
C60 C61 1.385(5) .
C60 H60 0.9299 .
C61 C62 1.386(6) .
C61 H61 0.9299 .
C62 C63 1.386(6) .
C62 C65 1.485(12) .
C63 C64 1.385(6) .
C63 H63 0.9299 .
C64 H64 0.9299 .
C65 C66 1.3900 .
C65 C70 1.3900 .
C66 C67 1.3900 .
C66 H66 0.9300 .
C67 C68 1.3900 .
C67 H67 0.9300 .
C68 C69 1.3900 .
C68 C71 1.54(2) .
C69 C70 1.3900 .
C69 H69 0.9300 .
C70 H70 0.9300 .
C71 O12 1.22(2) .
C71 N11 1.32(2) .
C72 C73 1.3900 .
C72 N12 1.3900 .
C72 H72 0.9300 .
C73 C74 1.3900 .
C73 H73 0.9300 .
C74 C75 1.3900 .
C74 N11 1.434(17) .
C75 C76 1.3900 .
C75 H75 0.9300 .
C76 N12 1.3900 .
C76 H76 0.9300 .
N12 Zn4 1.967(6) 6_566
C77 O13 1.246(14) .
C77 O14 1.280(14) .
C77 C78 1.479(13) .
C78 C79 1.3900 .
C78 C83 1.3900 .
C79 C80 1.3900 .
C79 H79 0.9300 .
C80 C81 1.3900 .
C80 H80 0.9300 .
C81 C82 1.3900 .
C81 N13 1.443(9) .
C82 C83 1.3900 .
C82 H82 0.9300 .
C83 H83 0.9300 .
C84 C85 1.36(2) .
C84 C89 1.39(2) .
C84 N14 1.450(9) .
C85 C86 1.41(2) .
C85 H85 0.9300 .
C86 C87 1.397(19) .
C86 H86 0.9300 .
C87 C90 1.402(17) .
C87 C88 1.466(18) .
C88 C89 1.327(18) .
C88 H88 0.9300 .
C89 H89 0.9300 .
C90 O16 1.262(15) .
C90 O15 1.267(14) .
C91 O17 1.223(13) .
C91 O18 1.257(13) .
C91 C92 1.505(14) .
C92 C97 1.393(16) .
C92 C93 1.400(16) .
C93 C94 1.383(17) .
C93 H93 0.9300 .
C94 C95 1.408(17) .
C94 H94 0.9300 .
C95 C96 1.394(17) .
C95 N15 1.389(14) .
C96 C97 1.356(16) .
C96 H96 0.9300 .
C97 H97 0.9300 .
C98 C103 1.384(17) .
C98 C99 1.419(17) .
C98 N16 1.450(15) .
C99 C100 1.376(16) .
C99 H99 0.9300 .
C100 C101 1.382(16) .
C100 H100 0.9300 .
C101 C102 1.399(17) .
C101 C104 1.487(15) .
C102 C103 1.367(18) .
C102 H102 0.9300 .
C103 H103 0.9300 .
C104 O19 1.243(13) .
C104 O20 1.267(13) .
N1 Zn1 1.915(8) .
N2 H2A 0.8600 .
N3 H3 0.8600 .
N5 N6 1.132(16) .
N7 N8 1.175(15) .
N9 Zn3 1.943(9) .
N10 H10 0.8600 .
N11 H11A 0.8600 .
N13 N14 0.98(2) .
N15 N16 1.165(13) .
O3 Zn2 1.982(9) .
O4 Zn1 2.039(8) .
O5 Zn2 1.947(11) 3_455
O6 Zn1 2.030(8) 3_455
O7 Zn2 2.009(10) .
O8 Zn1 2.030(7) .
O9 Zn2 1.991(11) 3
O10 Zn1 2.042(8) 3
O13 Zn4 2.042(8) .
O14 Zn3 1.973(8) .
O15 Zn4 2.047(8) 3
O16 Zn3 2.016(8) 3
O17 Zn4 2.042(8) .
O18 Zn3 2.020(7) .
O19 Zn4 2.030(7) 3_545
O20 Zn3 2.047(8) 3_545
Zn1 O6 2.030(8) 3_545
Zn1 O10 2.042(8) 3_445
Zn1 Zn2 2.9739(19) .
Zn2 O5 1.947(11) 3_545
Zn2 O9 1.991(11) 3_445
Zn2 N4 2.006(15) 6_565
Zn3 O16 2.016(8) 3_445
Zn3 O20 2.047(8) 3_455
Zn3 Zn4 2.9978(19) .
Zn4 N12 1.967(7) 6_565
Zn4 O19 2.030(7) 3_455
Zn4 O15 2.047(8) 3_445

loop_
_geom_torsion_atom_site_label_1
_geom_torsion_atom_site_label_2
_geom_torsion_atom_site_label_3
_geom_torsion_atom_site_label_4
_geom_torsion
_geom_torsion_site_symmetry_1
_geom_torsion_site_symmetry_4
N1 C1 C2 C3 -10(2) . .
C1 C2 C3 N2 177.6(13) . .
C1 C2 C3 C4 5(2) . .
C2 C3 C4 C5 -3(2) . .
N2 C3 C4 C5 -176.2(11) . .
C3 C4 C5 N1 4.5(18) . .
O1 C6 C7 C8 36.6(16) . .
N2 C6 C7 C8 -144.4(12) . .
O1 C6 C7 C12 -151.6(12) . .
N2 C6 C7 C12 27.3(17) . .
C12 C7 C8 C9 6.8(19) . .
C6 C7 C8 C9 178.2(10) . .
C7 C8 C9 C10 -3.2(18) . .
C8 C9 C10 C13 -178.0(10) . .
C8 C9 C10 C11 2.6(19) . .
C9 C10 C11 C12 -6(2) . .
C13 C10 C11 C12 174.9(11) . .
C10 C11 C12 C7 8.4(17) . .
C8 C7 C12 C11 -9.5(18) . .
C6 C7 C12 C11 179.3(11) . .
C9 C10 C13 C14 33.7(19) . .
C11 C10 C13 C14 -146.9(14) . .
C9 C10 C13 C18 -143.4(13) . .
C11 C10 C13 C18 36.0(17) . .
C18 C13 C14 C15 4(2) . .
C10 C13 C14 C15 -173.1(13) . .
C13 C14 C15 C16 -5(3) . .
C14 C15 C16 C17 5(3) . .
C14 C15 C16 C19 -174.6(17) . .
C15 C16 C17 C18 -3(2) . .
C19 C16 C17 C18 176.2(13) . .
C14 C13 C18 C17 -3.1(18) . .
C10 C13 C18 C17 174.2(11) . .
C16 C17 C18 C13 2.3(18) . .
C17 C16 C19 O2 143(2) . .
C15 C16 C19 O2 -37(3) . .
C17 C16 C19 N3 -1(2) . .
C15 C16 C19 N3 177.9(17) . .
C24 C20 C21 C22 0.0 . .
N3 C20 C21 C22 -174.7(11) . .
C20 C21 C22 N4 0.0 . .
C21 C22 N4 C23 0.0 . .
C21 C22 N4 Zn2 -177.6(6) . 6_566
C22 N4 C23 C24 0.0 . .
Zn2 N4 C23 C24 177.5(6) 6_566 .
N4 C23 C24 C20 0.0 . .
C21 C20 C24 C23 0.0 . .
N3 C20 C24 C23 174.8(11) . .
N5 C25 C26 C27 177.0(14) . .
C30 C25 C26 C27 4(2) . .
C25 C26 C27 C28 -3(2) . .
C26 C27 C28 C29 2.2(19) . .
C26 C27 C28 C31 -177.5(11) . .
C27 C28 C29 C30 -4(2) . .
C31 C28 C29 C30 176.0(14) . .
C28 C29 C30 C25 5(2) . .
C26 C25 C30 C29 -6(2) . .
N5 C25 C30 C29 -178.3(15) . .
C29 C28 C31 O4 175.5(12) . .
C27 C28 C31 O4 -4.9(16) . .
C29 C28 C31 O3 -1.8(18) . .
C27 C28 C31 O3 177.8(11) . .
N6 C32 C33 C34 174.4(16) . .
C37 C32 C33 C34 -5(3) . .
C32 C33 C34 C35 1(2) . .
C33 C34 C35 C36 9(2) . .
C33 C34 C35 C38 -180.0(13) . .
C34 C35 C36 C37 -14(2) . .
C38 C35 C36 C37 173.7(14) . .
C33 C32 C37 C36 -2(3) . .
N6 C32 C37 C36 178.7(16) . .
C35 C36 C37 C32 11(3) . .
C34 C35 C38 O6 6(2) . .
C36 C35 C38 O6 177.9(13) . .
C34 C35 C38 O5 -160.6(14) . .
C36 C35 C38 O5 11(2) . .
C45 C39 C40 C41 1(3) . .
N7 C39 C40 C41 178.4(17) . .
C39 C40 C41 C42 -2(3) . .
C40 C41 C42 C44 2(2) . .
C40 C41 C42 C43 178.0(16) . .
C44 C42 C43 O8 0.5(18) . .
C41 C42 C43 O8 -175.8(13) . .
C44 C42 C43 O7 -171.7(12) . .
C41 C42 C43 O7 12.0(19) . .
C41 C42 C44 C45 0(2) . .
C43 C42 C44 C45 -176.4(12) . .
C42 C44 C45 C39 -2(2) . .
C40 C39 C45 C44 1(2) . .
N7 C39 C45 C44 -176.7(13) . .
C51 C46 C47 C48 -4(2) . .
N8 C46 C47 C48 178.7(13) . .
C46 C47 C48 C49 0(2) . .
C47 C48 C49 C52 179.1(13) . .
C47 C48 C49 C50 2(2) . .
C48 C49 C50 C51 0.6(19) . .
C52 C49 C50 C51 -176.7(12) . .
C49 C50 C51 C46 -4.7(19) . .
C47 C46 C51 C50 7(2) . .
N8 C46 C51 C50 -176.1(12) . .
C48 C49 C52 O9 16(2) . .
C50 C49 C52 O9 -166.7(14) . .
C48 C49 C52 O10 -165.8(12) . .
C50 C49 C52 O10 11.6(18) . .
N9 C53 C54 C55 -11(2) . .
C53 C54 C55 C56 4.3(17) . .
C53 C54 C55 N10 -178.1(10) . .
C54 C55 C56 C57 -2.1(17) . .
N10 C55 C56 C57 -179.4(11) . .
C55 C56 C57 N9 3.4(18) . .
O11 C58 C59 C60 157.2(10) . .
N10 C58 C59 C60 -23.3(13) . .
O11 C58 C59 C64 -22.2(14) . .
N10 C58 C59 C64 157.3(8) . .
C64 C59 C60 C61 0.0 . .
C58 C59 C60 C61 -179.4(9) . .
C59 C60 C61 C62 0.0 . .
C60 C61 C62 C63 0.0 . .
C60 C61 C62 C65 177.6(10) . .
C61 C62 C63 C64 0.0 . .
C65 C62 C63 C64 -177.6(10) . .
C62 C63 C64 C59 0.0 . .
C60 C59 C64 C63 0.0 . .
C58 C59 C64 C63 179.4(8) . .
C63 C62 C65 C66 -144.6(8) . .
C61 C62 C65 C66 37.8(12) . .
C63 C62 C65 C70 38.4(12) . .
C61 C62 C65 C70 -139.2(8) . .
C70 C65 C66 C67 0.0 . .
C62 C65 C66 C67 -177.1(12) . .
C65 C66 C67 C68 0.0 . .
C66 C67 C68 C69 0.0 . .
C66 C67 C68 C71 178.7(15) . .
C67 C68 C69 C70 0.0 . .
C71 C68 C69 C70 -178.7(16) . .
C68 C69 C70 C65 0.0 . .
C66 C65 C70 C69 0.0 . .
C62 C65 C70 C69 177.0(12) . .
C69 C68 C71 O12 -139.4(18) . .
C67 C68 C71 O12 42(3) . .
C69 C68 C71 N11 24(2) . .
C67 C68 C71 N11 -154.4(16) . .
N12 C72 C73 C74 0.0 . .
C72 C73 C74 C75 0.0 . .
C72 C73 C74 N11 171.8(11) . .
C73 C74 C75 C76 0.0 . .
N11 C74 C75 C76 -171.9(11) . .
C74 C75 C76 N12 0.0 . .
C75 C76 N12 C72 0.0 . .
C75 C76 N12 Zn4 178.7(5) . 6_566
C73 C72 N12 C76 0.0 . .
C73 C72 N12 Zn4 -178.7(5) . 6_566
O13 C77 C78 C79 -3.3(14) . .
O14 C77 C78 C79 179.9(9) . .
O13 C77 C78 C83 177.8(9) . .
O14 C77 C78 C83 0.9(14) . .
C83 C78 C79 C80 0.0 . .
C77 C78 C79 C80 -179.0(9) . .
C78 C79 C80 C81 0.0 . .
C79 C80 C81 C82 0.0 . .
C79 C80 C81 N13 -176.9(11) . .
C80 C81 C82 C83 0.0 . .
N13 C81 C82 C83 176.3(13) . .
C81 C82 C83 C78 0.0 . .
C79 C78 C83 C82 0.0 . .
C77 C78 C83 C82 179.0(9) . .
C89 C84 C85 C86 7(2) . .
N14 C84 C85 C86 171.3(19) . .
C84 C85 C86 C87 0(2) . .
C85 C86 C87 C90 177.6(13) . .
C85 C86 C87 C88 -1(2) . .
C86 C87 C88 C89 -4(2) . .
C90 C87 C88 C89 177.3(13) . .
C87 C88 C89 C84 11(2) . .
C85 C84 C89 C88 -12(2) . .
N14 C84 C89 C88 178.3(15) . .
C86 C87 C90 O16 -171.3(13) . .
C88 C87 C90 O16 7.4(19) . .
C86 C87 C90 O15 8(2) . .
C88 C87 C90 O15 -173.0(12) . .
O17 C91 C92 C97 1.1(16) . .
O18 C91 C92 C97 -179.4(11) . .
O17 C91 C92 C93 -178.5(11) . .
O18 C91 C92 C93 1.0(15) . .
C97 C92 C93 C94 4.3(19) . .
C91 C92 C93 C94 -176.2(11) . .
C92 C93 C94 C95 -4(2) . .
C93 C94 C95 C96 0(2) . .
C93 C94 C95 N15 -180.0(13) . .
N15 C95 C96 C97 -176.9(12) . .
C94 C95 C96 C97 2.6(19) . .
C95 C96 C97 C92 -2(2) . .
C93 C92 C97 C96 -1.3(19) . .
C91 C92 C97 C96 179.1(11) . .
C103 C98 C99 C100 2(2) . .
N16 C98 C99 C100 -178.3(12) . .
C98 C99 C100 C101 -3(2) . .
C99 C100 C101 C102 0(2) . .
C99 C100 C101 C104 -178.5(12) . .
C100 C101 C102 C103 4(2) . .
C104 C101 C102 C103 -177.6(13) . .
C99 C98 C103 C102 1(2) . .
N16 C98 C103 C102 -177.9(13) . .
C101 C102 C103 C98 -5(2) . .
C100 C101 C104 O19 2.0(17) . .
C102 C101 C104 O19 -176.4(12) . .
C100 C101 C104 O20 -178.0(11) . .
C102 C101 C104 O20 3.6(17) . .
C4 C5 N1 C1 -7.1(15) . .
C4 C5 N1 Zn1 178.4(9) . .
C2 C1 N1 C5 10.0(16) . .
C2 C1 N1 Zn1 -175.0(10) . .
C2 C3 N2 C6 14(2) . .
C4 C3 N2 C6 -172.9(12) . .
O1 C6 N2 C3 -5(2) . .
C7 C6 N2 C3 176.5(12) . .
O2 C19 N3 C20 29(3) . .
C16 C19 N3 C20 174.1(14) . .
C21 C20 N3 C19 -130.0(15) . .
C24 C20 N3 C19 55.2(18) . .
C26 C25 N5 N6 -4(2) . .
C30 C25 N5 N6 169.0(16) . .
C25 N5 N6 C32 -178.9(14) . .
C33 C32 N6 N5 -169.0(17) . .
C37 C32 N6 N5 10(3) . .
C40 C39 N7 N8 171.2(16) . .
C45 C39 N7 N8 -11(2) . .
C39 N7 N8 C46 -178.6(11) . .
C47 C46 N8 N7 2(2) . .
C51 C46 N8 N7 -174.7(13) . .
C54 C53 N9 C57 11.4(18) . .
C54 C53 N9 Zn3 177.4(10) . .
C56 C57 N9 C53 -6.8(16) . .
C56 C57 N9 Zn3 -175.5(9) . .
O11 C58 N10 C55 2.7(19) . .
C59 C58 N10 C55 -176.8(9) . .
C56 C55 N10 C58 -4.8(17) . .
C54 C55 N10 C58 177.7(11) . .
O12 C71 N11 C74 -18(4) . .
C68 C71 N11 C74 -179.9(15) . .
C75 C74 N11 C71 -172.2(18) . .
C73 C74 N11 C71 16(3) . .
C80 C81 N13 N14 -169(2) . .
C82 C81 N13 N14 14(3) . .
C81 N13 N14 C84 177.0(12) . .
C85 C84 N14 N13 9(4) . .
C89 C84 N14 N13 174(2) . .
C96 C95 N15 N16 12.5(18) . .
C94 C95 N15 N16 -167.0(12) . .
C95 N15 N16 C98 177.1(10) . .
C103 C98 N16 N15 8.6(19) . .
C99 C98 N16 N15 -170.7(12) . .
O4 C31 O3 Zn2 4.0(18) . .
C28 C31 O3 Zn2 -178.8(8) . .
O3 C31 O4 Zn1 4.1(17) . .
C28 C31 O4 Zn1 -173.0(8) . .
O6 C38 O5 Zn2 26(2) . 3_455
C35 C38 O5 Zn2 -167.6(10) . 3_455
O5 C38 O6 Zn1 -8.9(18) . 3_455
C35 C38 O6 Zn1 -175.7(8) . 3_455
O8 C43 O7 Zn2 20(2) . .
C42 C43 O7 Zn2 -168.5(9) . .
O7 C43 O8 Zn1 -9.0(18) . .
C42 C43 O8 Zn1 179.8(8) . .
O10 C52 O9 Zn2 16(2) . 3
C49 C52 O9 Zn2 -165.3(10) . 3
O9 C52 O10 Zn1 -3(2) . 3
C49 C52 O10 Zn1 179.1(8) . 3
O14 C77 O13 Zn4 12.1(18) . .
C78 C77 O13 Zn4 -164.7(7) . .
O13 C77 O14 Zn3 8.2(17) . .
C78 C77 O14 Zn3 -175.1(7) . .
O16 C90 O15 Zn4 16.2(19) . 3
C87 C90 O15 Zn4 -163.4(8) . 3
O15 C90 O16 Zn3 2.4(18) . 3
C87 C90 O16 Zn3 -178.0(8) . 3
O18 C91 O17 Zn4 3.7(17) . .
C92 C91 O17 Zn4 -176.9(7) . .
O17 C91 O18 Zn3 14.0(18) . .
C92 C91 O18 Zn3 -165.4(7) . .
O20 C104 O19 Zn4 11.2(17) . 3_545
C101 C104 O19 Zn4 -168.8(7) . 3_545
O19 C104 O20 Zn3 10.1(17) . 3_545
C101 C104 O20 Zn3 -169.9(7) . 3_545
C5 N1 Zn1 O6 -174.2(9) . 3_545
C1 N1 Zn1 O6 12.2(8) . 3_545
C5 N1 Zn1 O8 94.2(9) . .
C1 N1 Zn1 O8 -79.4(8) . .
C5 N1 Zn1 O10 -86.9(9) . 3_445
C1 N1 Zn1 O10 99.5(8) . 3_445
C5 N1 Zn1 O4 3.8(9) . .
C1 N1 Zn1 O4 -169.9(8) . .
C5 N1 Zn1 Zn2 -105(3) . .
C1 N1 Zn1 Zn2 81(3) . .
C43 O8 Zn1 N1 177.2(9) . .
C43 O8 Zn1 O6 77.7(10) . 3_545
C43 O8 Zn1 O10 0.2(15) . 3_445
C43 O8 Zn1 O4 -80.0(9) . .
C43 O8 Zn1 Zn2 -1.6(9) . .
C31 O4 Zn1 N1 177.1(9) . .
C31 O4 Zn1 O6 -8.2(16) . 3_545
C31 O4 Zn1 O8 74.2(10) . .
C31 O4 Zn1 O10 -83.4(10) . 3_445
C31 O4 Zn1 Zn2 -6.3(9) . .
C31 O3 Zn2 O5 9(2) . 3_545
C31 O3 Zn2 O9 74.0(11) . 3_445
C31 O3 Zn2 N4 -179(5) . 6_565
C31 O3 Zn2 O7 -84.1(11) . .
C31 O3 Zn2 Zn1 -6.3(10) . .
C43 O7 Zn2 O5 -92.5(12) . 3_545
C43 O7 Zn2 O3 65.9(12) . .
C43 O7 Zn2 O9 -13(2) . 3_445
C43 O7 Zn2 N4 169(4) . 6_565
C43 O7 Zn2 Zn1 -14.8(11) . .
N1 Zn1 Zn2 O5 -59(3) . 3_545
O6 Zn1 Zn2 O5 9.9(5) 3_545 3_545
O8 Zn1 Zn2 O5 101.1(5) . 3_545
O10 Zn1 Zn2 O5 -78.2(5) 3_445 3_545
O4 Zn1 Zn2 O5 -169.3(5) . 3_545
N1 Zn1 Zn2 O3 115(3) . .
O6 Zn1 Zn2 O3 -175.9(4) 3_545 .
O8 Zn1 Zn2 O3 -84.7(4) . .
O10 Zn1 Zn2 O3 96.1(4) 3_445 .
O4 Zn1 Zn2 O3 4.9(4) . .
N1 Zn1 Zn2 O9 27(3) . 3_445
O6 Zn1 Zn2 O9 96.0(5) 3_545 3_445
O8 Zn1 Zn2 O9 -172.8(5) . 3_445
O10 Zn1 Zn2 O9 7.9(4) 3_445 3_445
O4 Zn1 Zn2 O9 -83.3(5) . 3_445
N1 Zn1 Zn2 N4 -125(27) . 6_565
O6 Zn1 Zn2 N4 -56(27) 3_545 6_565
O8 Zn1 Zn2 N4 35(27) . 6_565
O10 Zn1 Zn2 N4 -144(27) 3_445 6_565
O4 Zn1 Zn2 N4 125(27) . 6_565
N1 Zn1 Zn2 O7 -154(3) . .
O6 Zn1 Zn2 O7 -84.7(5) 3_545 .
O8 Zn1 Zn2 O7 6.5(4) . .
O10 Zn1 Zn2 O7 -172.8(4) 3_445 .
O4 Zn1 Zn2 O7 96.0(5) . .
C53 N9 Zn3 O14 167.2(10) . .
C57 N9 Zn3 O14 -27.9(9) . .
C53 N9 Zn3 O16 -11.6(11) . 3_445
C57 N9 Zn3 O16 153.3(8) . 3_445
C53 N9 Zn3 O18 -99.5(11) . .
C57 N9 Zn3 O18 65.4(8) . .
C53 N9 Zn3 O20 75.9(11) . 3_455
C57 N9 Zn3 O20 -119.2(8) . 3_455
C53 N9 Zn3 Zn4 -9(7) . .
C57 N9 Zn3 Zn4 156(6) . .
C77 O14 Zn3 N9 165.5(10) . .
C77 O14 Zn3 O16 -18.3(17) . 3_445
C77 O14 Zn3 O18 61.1(10) . .
C77 O14 Zn3 O20 -92.2(10) . 3_455
C77 O14 Zn3 Zn4 -14.7(9) . .
C91 O18 Zn3 N9 161.7(10) . .
C91 O18 Zn3 O14 -95.7(10) . .
C91 O18 Zn3 O16 65.4(10) . 3_445
C91 O18 Zn3 O20 -8.2(15) . 3_455
C91 O18 Zn3 Zn4 -16.1(9) . .
C77 O13 Zn4 N12 163(4) . 6_565
C77 O13 Zn4 O19 62.9(11) . 3_455
C77 O13 Zn4 O17 -97.4(11) . .
C77 O13 Zn4 O15 -16.3(15) . 3_445
C77 O13 Zn4 Zn3 -16.6(10) . .
C91 O17 Zn4 N12 166(4) . 6_565
C91 O17 Zn4 O19 -14.9(17) . 3_455
C91 O17 Zn4 O13 65.3(10) . .
C91 O17 Zn4 O15 -87.2(10) . 3_445
C91 O17 Zn4 Zn3 -10.9(9) . .
N9 Zn3 Zn4 N12 170(72) . 6_565
O14 Zn3 Zn4 N12 -6(72) . 6_565
O16 Zn3 Zn4 N12 173(72) 3_445 6_565
O18 Zn3 Zn4 N12 -99(72) . 6_565
O20 Zn3 Zn4 N12 85(72) 3_455 6_565
N9 Zn3 Zn4 O19 98(7) . 3_455
O14 Zn3 Zn4 O19 -78.2(4) . 3_455
O16 Zn3 Zn4 O19 100.6(4) 3_445 3_455
O18 Zn3 Zn4 O19 -171.0(4) . 3_455
O20 Zn3 Zn4 O19 12.6(4) 3_455 3_455
N9 Zn3 Zn4 O13 -172(7) . .
O14 Zn3 Zn4 O13 11.7(4) . .
O16 Zn3 Zn4 O13 -169.5(4) 3_445 .
O18 Zn3 Zn4 O13 -81.1(4) . .
O20 Zn3 Zn4 O13 102.6(4) 3_455 .
N9 Zn3 Zn4 O17 -81(7) . .
O14 Zn3 Zn4 O17 103.2(4) . .
O16 Zn3 Zn4 O17 -78.1(4) 3_445 .
O18 Zn3 Zn4 O17 10.4(4) . .
O20 Zn3 Zn4 O17 -166.0(4) 3_455 .
N9 Zn3 Zn4 O15 8(7) . 3_445
O14 Zn3 Zn4 O15 -168.1(4) . 3_445
O16 Zn3 Zn4 O15 10.6(4) 3_445 3_445
O18 Zn3 Zn4 O15 99.1(4) . 3_445
O20 Zn3 Zn4 O15 -77.3(4) 3_455 3_445
